data_4078819
loop_
_publ_author_name
'Ardizzoia, G. Attilio'
'Brenna, Stefano'
'Durini, Sara'
'Therrien, Bruno'

_publ_section_title
;
 Ruthenium(II) Complexes Bearing a Ligand Derived fromP,N-
 orP,N,O-Diphenylphosphinobenzoxazine: Synthesis, X-ray Characterization,
 andcisDiastereoselectivity in Styrene Cyclopropanation
;
_journal_issue 15
_journal_name_full Organometallics
_journal_page_first 5427
_journal_paper_doi 10.1021/om300434u
_journal_volume 31
_journal_year 2012
_chemical_formula_moiety 'C44 H37 Cl2 N O P2 Ru'
_chemical_formula_sum 'C44 H37 Cl2 N O P2 Ru'
_chemical_formula_weight 829.66
_chemical_name_systematic
; 
 ? 
;
_space_group_IT_number 2
_symmetry_cell_setting triclinic
_symmetry_Int_Tables_number 2
_symmetry_space_group_name_Hall '-P 1'
_symmetry_space_group_name_H-M 'P -1'
_atom_sites_solution_hydrogens geom
_atom_sites_solution_primary direct
_atom_sites_solution_secondary difmap
_audit_creation_method SHELXL-97
_cell_angle_alpha 86.394(5)
_cell_angle_beta 75.615(5)
_cell_angle_gamma 75.546(5)
_cell_formula_units_Z 2
_cell_length_a 11.1458(7)
_cell_length_b 12.3496(8)
_cell_length_c 14.1942(10)
_cell_measurement_reflns_used 8000
_cell_measurement_temperature 173(2)
_cell_measurement_theta_max 26.65
_cell_measurement_theta_min 2.20
_cell_volume 1832.6(2)
_computing_cell_refinement 'CELL (Stoe & Cie, 2000)'
_computing_data_collection 'EXPOSE (Stoe & Cie, 2000)'
_computing_data_reduction 'INTEGRATE (Stoe & Cie, 2000)'
_computing_molecular_graphics 'ORTEP-32 (Farrugia, 1997)'
_computing_publication_material 'SHELXL-97 (Sheldrick, 1997)'
_computing_structure_refinement 'SHELXL-97 (Sheldrick, 1997)'
_computing_structure_solution 'SHELXS-97 (Sheldrick, 1990)'
_diffrn_ambient_temperature 173(2)
_diffrn_detector_area_resol_mean 0.81\%A
_diffrn_measured_fraction_theta_full 0.997
_diffrn_measured_fraction_theta_max 0.997
_diffrn_measurement_device_type 'STOE IPDS'
_diffrn_measurement_method 'phi oscillation'
_diffrn_radiation_monochromator graphite
_diffrn_radiation_source 'fine-focus sealed tube'
_diffrn_radiation_type MoK\a
_diffrn_radiation_wavelength 0.71073
_diffrn_reflns_av_R_equivalents 0.1539
_diffrn_reflns_av_sigmaI/netI 0.1815
_diffrn_reflns_limit_h_max 15
_diffrn_reflns_limit_h_min -15
_diffrn_reflns_limit_k_max 16
_diffrn_reflns_limit_k_min -15
_diffrn_reflns_limit_l_max 19
_diffrn_reflns_limit_l_min -19
_diffrn_reflns_number 29753
_diffrn_reflns_theta_full 29.19
_diffrn_reflns_theta_max 29.19
_diffrn_reflns_theta_min 1.70
_diffrn_standards_decay_% 0
_diffrn_standards_interval_time 0
_diffrn_standards_number 0
_exptl_absorpt_coefficient_mu 0.698
_exptl_absorpt_correction_T_max 0.882
_exptl_absorpt_correction_T_min 0.605
_exptl_absorpt_correction_type empirical
_exptl_absorpt_process_details 'Walker, N. & Stuart, D. (1983)'
_exptl_crystal_colour orange
_exptl_crystal_density_diffrn 1.504
_exptl_crystal_density_method 'not measured'
_exptl_crystal_description block
_exptl_crystal_F_000 848
_exptl_crystal_size_max 0.22
_exptl_crystal_size_mid 0.16
_exptl_crystal_size_min 0.15
_refine_diff_density_max 0.527
_refine_diff_density_min -0.771
_refine_diff_density_rms 0.124
_refine_ls_extinction_method none
_refine_ls_goodness_of_fit_ref 0.925
_refine_ls_hydrogen_treatment constr
_refine_ls_matrix_type full
_refine_ls_number_parameters 460
_refine_ls_number_reflns 9881
_refine_ls_number_restraints 0
_refine_ls_restrained_S_all 0.925
_refine_ls_R_factor_all 0.1419
_refine_ls_R_factor_gt 0.0671
_refine_ls_shift/su_max 0.000
_refine_ls_shift/su_mean 0.000
_refine_ls_structure_factor_coef Fsqd
_refine_ls_weighting_details 'calc w=1/[\s^2^(Fo^2^)+(0.0096P)^2^] where P=(Fo^2^+2Fc^2^)/3'
_refine_ls_weighting_scheme calc
_refine_ls_wR_factor_gt 0.0752
_refine_ls_wR_factor_ref 0.0886
_reflns_number_gt 5671
_reflns_number_total 9881
_reflns_threshold_expression >2sigma(I)
_cod_data_source_file om300434u_si_002.cif
_cod_data_source_block d:complex1
_cod_depositor_comments
;
The following automatic conversions were performed:
'_atom_site_symetry_multiplicity' tag replaced with
'_atom_site_symmetry_multiplicity'.

Automatic conversion script
Id: cif_correct_tags 1440 2010-10-19 06:21:57Z saulius 
;
_cod_database_code 4078819

loop_
_symmetry_equiv_pos_as_xyz
'x, y, z'
'-x, -y, -z'

loop_
_atom_site_label
_atom_site_type_symbol
_atom_site_fract_x
_atom_site_fract_y
_atom_site_fract_z
_atom_site_U_iso_or_equiv
_atom_site_adp_type
_atom_site_occupancy
_atom_site_symmetry_multiplicity
_atom_site_calc_flag
_atom_site_refinement_flags
C1 C 0.8454(4) 0.0396(4) 0.0015(3) 0.0255(11) Uani 1 1 d .
H1A H 0.8857 -0.0362 -0.0217 0.031 Uiso 1 1 calc R
H1B H 0.9018 0.0869 -0.0290 0.031 Uiso 1 1 calc R
C2 C 0.7211(4) 0.0788(4) -0.0278(3) 0.0210(10) Uani 1 1 d .
C3 C 0.6804(4) 0.0098(4) -0.0811(3) 0.0275(11) Uani 1 1 d .
H3 H 0.7298 -0.0624 -0.0967 0.033 Uiso 1 1 calc R
C4 C 0.5683(5) 0.0462(4) -0.1114(4) 0.0308(12) Uani 1 1 d .
H4 H 0.5439 -0.0001 -0.1484 0.037 Uiso 1 1 calc R
C5 C 0.4926(5) 0.1526(5) -0.0859(4) 0.0356(13) Uani 1 1 d .
H5 H 0.4166 0.1774 -0.1055 0.043 Uiso 1 1 calc R
C6 C 0.5296(4) 0.2222(4) -0.0315(4) 0.0280(12) Uani 1 1 d .
H6 H 0.4776 0.2929 -0.0136 0.034 Uiso 1 1 calc R
C7 C 0.6437(4) 0.1867(4) -0.0039(3) 0.0204(10) Uani 1 1 d .
C8 C 0.6948(4) 0.3541(4) -0.0014(3) 0.0230(10) Uani 1 1 d .
H8 H 0.6692 0.3610 -0.0595 0.028 Uiso 1 1 calc R
C9 C 0.7350(4) 0.4503(4) 0.0248(3) 0.0229(10) Uani 1 1 d .
C10 C 0.7708(5) 0.5200(4) -0.0531(4) 0.0306(12) Uani 1 1 d .
H10 H 0.7652 0.5035 -0.1147 0.037 Uiso 1 1 calc R
C11 C 0.8137(5) 0.6120(4) -0.0416(4) 0.0315(12) Uani 1 1 d .
H11 H 0.8382 0.6568 -0.0944 0.038 Uiso 1 1 calc R
C12 C 0.8199(4) 0.6367(4) 0.0508(4) 0.0298(12) Uani 1 1 d .
H12 H 0.8508 0.6977 0.0597 0.036 Uiso 1 1 calc R
C13 C 0.7802(4) 0.5710(4) 0.1307(3) 0.0223(10) Uani 1 1 d .
H13 H 0.7804 0.5912 0.1927 0.027 Uiso 1 1 calc R
C14 C 0.7403(4) 0.4752(4) 0.1185(3) 0.0202(10) Uani 1 1 d .
C15 C 0.5161(4) 0.4616(4) 0.2539(3) 0.0178(10) Uani 1 1 d .
C16 C 0.4780(4) 0.5775(4) 0.2690(3) 0.0250(11) Uani 1 1 d .
H16 H 0.5395 0.6179 0.2640 0.030 Uiso 1 1 calc R
C17 C 0.3501(4) 0.6325(4) 0.2914(3) 0.0277(11) Uani 1 1 d .
H17 H 0.3263 0.7093 0.3019 0.033 Uiso 1 1 calc R
C18 C 0.2576(4) 0.5743(4) 0.2982(3) 0.0255(11) Uani 1 1 d .
H18 H 0.1717 0.6115 0.3136 0.031 Uiso 1 1 calc R
C19 C 0.2930(4) 0.4610(4) 0.2820(3) 0.0252(11) Uani 1 1 d .
H19 H 0.2304 0.4220 0.2863 0.030 Uiso 1 1 calc R
C20 C 0.4219(4) 0.4031(4) 0.2592(3) 0.0225(10) Uani 1 1 d .
H20 H 0.4447 0.3265 0.2478 0.027 Uiso 1 1 calc R
C21 C 0.7464(4) 0.4345(3) 0.3169(3) 0.0166(9) Uani 1 1 d .
C22 C 0.6690(4) 0.4714(4) 0.4071(3) 0.0222(10) Uani 1 1 d .
H22 H 0.5833 0.4699 0.4216 0.027 Uiso 1 1 calc R
C23 C 0.7163(4) 0.5103(4) 0.4756(3) 0.0263(11) Uani 1 1 d .
H23 H 0.6625 0.5347 0.5357 0.032 Uiso 1 1 calc R
C24 C 0.8447(4) 0.5133(4) 0.4556(4) 0.0294(12) Uani 1 1 d .
H24 H 0.8766 0.5407 0.5013 0.035 Uiso 1 1 calc R
C25 C 0.9229(4) 0.4751(4) 0.3671(3) 0.0239(11) Uani 1 1 d .
H25 H 1.0084 0.4769 0.3528 0.029 Uiso 1 1 calc R
C26 C 0.8764(4) 0.4338(4) 0.2988(3) 0.0206(10) Uani 1 1 d .
H26 H 0.9316 0.4054 0.2403 0.025 Uiso 1 1 calc R
C27 C 0.7007(4) 0.1354(4) 0.4307(3) 0.0198(10) Uani 1 1 d .
C28 C 0.5844(4) 0.2127(4) 0.4488(3) 0.0224(10) Uani 1 1 d .
H28 H 0.5636 0.2629 0.4003 0.027 Uiso 1 1 calc R
C29 C 0.4980(4) 0.2163(4) 0.5386(4) 0.0277(11) Uani 1 1 d .
H29 H 0.4200 0.2688 0.5497 0.033 Uiso 1 1 calc R
C30 C 0.5269(4) 0.1433(4) 0.6108(4) 0.0312(12) Uani 1 1 d .
H30 H 0.4691 0.1472 0.6711 0.037 Uiso 1 1 calc R
C31 C 0.6419(5) 0.0636(4) 0.5945(4) 0.0343(12) Uani 1 1 d .
H31 H 0.6610 0.0125 0.6428 0.041 Uiso 1 1 calc R
C32 C 0.7283(4) 0.0611(4) 0.5050(3) 0.0280(11) Uani 1 1 d .
H32 H 0.8064 0.0088 0.4942 0.034 Uiso 1 1 calc R
C33 C 0.9496(4) 0.1718(4) 0.3542(3) 0.0192(10) Uani 1 1 d .
C34 C 0.9394(4) 0.2006(4) 0.4490(3) 0.0243(11) Uani 1 1 d .
H34 H 0.8626 0.2040 0.4948 0.029 Uiso 1 1 calc R
C35 C 1.0412(5) 0.2246(4) 0.4782(4) 0.0343(13) Uani 1 1 d .
H35 H 1.0322 0.2432 0.5425 0.041 Uiso 1 1 calc R
C36 C 1.1558(5) 0.2203(4) 0.4098(4) 0.0324(12) Uani 1 1 d .
H36 H 1.2248 0.2344 0.4284 0.039 Uiso 1 1 calc R
C37 C 1.1669(4) 0.1951(4) 0.3141(4) 0.0297(12) Uani 1 1 d .
H37 H 1.2431 0.1938 0.2683 0.036 Uiso 1 1 calc R
C38 C 1.0657(4) 0.1716(4) 0.2856(4) 0.0238(10) Uani 1 1 d .
H38 H 1.0744 0.1555 0.2207 0.029 Uiso 1 1 calc R
C39 C 0.8815(4) -0.0200(4) 0.2948(3) 0.0178(10) Uani 1 1 d .
C40 C 0.7938(4) -0.0869(4) 0.3104(4) 0.0268(11) Uani 1 1 d .
H40 H 0.7083 -0.0565 0.3394 0.032 Uiso 1 1 calc R
C41 C 0.8339(4) -0.1983(4) 0.2830(4) 0.0288(12) Uani 1 1 d .
H41 H 0.7748 -0.2420 0.2941 0.035 Uiso 1 1 calc R
C42 C 0.9600(5) -0.2456(4) 0.2394(4) 0.0302(12) Uani 1 1 d .
H42 H 0.9859 -0.3200 0.2197 0.036 Uiso 1 1 calc R
C43 C 1.0475(4) -0.1800(4) 0.2255(4) 0.0281(11) Uani 1 1 d .
H43 H 1.1329 -0.2113 0.1971 0.034 Uiso 1 1 calc R
C44 C 1.0101(4) -0.0700(4) 0.2530(3) 0.0243(11) Uani 1 1 d .
H44 H 1.0707 -0.0279 0.2438 0.029 Uiso 1 1 calc R
Cl1 Cl 0.95186(10) 0.24287(10) 0.08931(8) 0.0230(3) Uani 1 1 d .
Cl2 Cl 0.56742(10) 0.12968(10) 0.23361(9) 0.0233(3) Uani 1 1 d .
N1 N 0.6900(3) 0.2608(3) 0.0451(3) 0.0216(9) Uani 1 1 d .
O1 O 0.8280(3) 0.0422(3) 0.1063(2) 0.0249(8) Uani 1 1 d .
H1O H 0.7710 -0.0085 0.1290 0.050 Uiso 1 1 d .
P1 P 0.68642(10) 0.38696(10) 0.22213(8) 0.0164(3) Uani 1 1 d .
P2 P 0.82003(11) 0.13282(10) 0.31452(9) 0.0183(3) Uani 1 1 d .
Ru1 Ru 0.75133(4) 0.20871(4) 0.17584(3) 0.01455(9) Uani 1 1 d .

loop_
_atom_site_aniso_label
_atom_site_aniso_U_11
_atom_site_aniso_U_22
_atom_site_aniso_U_33
_atom_site_aniso_U_23
_atom_site_aniso_U_13
_atom_site_aniso_U_12
C1 0.026(2) 0.022(3) 0.027(3) -0.005(2) -0.009(2) 0.000(2)
C2 0.024(2) 0.026(3) 0.013(2) 0.003(2) -0.0035(18) -0.007(2)
C3 0.028(2) 0.028(3) 0.026(3) -0.007(2) -0.002(2) -0.008(2)
C4 0.035(3) 0.035(3) 0.030(3) -0.007(2) -0.014(2) -0.015(2)
C5 0.032(3) 0.051(4) 0.032(3) -0.002(3) -0.015(2) -0.016(3)
C6 0.028(3) 0.031(3) 0.030(3) 0.001(2) -0.015(2) -0.009(2)
C7 0.025(2) 0.022(3) 0.016(2) 0.001(2) -0.0033(19) -0.012(2)
C8 0.026(2) 0.030(3) 0.015(2) -0.002(2) -0.0107(19) -0.005(2)
C9 0.026(2) 0.023(3) 0.021(2) 0.004(2) -0.006(2) -0.008(2)
C10 0.041(3) 0.034(3) 0.020(3) 0.000(2) -0.008(2) -0.014(2)
C11 0.039(3) 0.038(3) 0.022(3) 0.013(2) -0.008(2) -0.019(3)
C12 0.036(3) 0.024(3) 0.037(3) 0.008(2) -0.013(2) -0.018(2)
C13 0.028(2) 0.024(3) 0.016(2) 0.001(2) -0.0049(19) -0.009(2)
C14 0.018(2) 0.022(3) 0.018(2) -0.003(2) -0.0025(18) -0.0017(19)
C15 0.018(2) 0.021(3) 0.015(2) 0.001(2) -0.0051(18) -0.0048(19)
C16 0.023(2) 0.021(3) 0.033(3) 0.002(2) -0.009(2) -0.007(2)
C17 0.028(2) 0.021(3) 0.030(3) -0.005(2) -0.009(2) 0.004(2)
C18 0.020(2) 0.031(3) 0.024(3) 0.004(2) -0.010(2) 0.002(2)
C19 0.020(2) 0.033(3) 0.024(3) 0.001(2) -0.006(2) -0.009(2)
C20 0.022(2) 0.020(3) 0.024(2) -0.002(2) -0.009(2) 0.0003(19)
C21 0.0131(19) 0.013(2) 0.025(2) -0.0018(19) -0.0068(18) -0.0020(17)
C22 0.018(2) 0.029(3) 0.020(2) 0.001(2) -0.0061(19) -0.006(2)
C23 0.025(2) 0.023(3) 0.024(3) -0.003(2) -0.001(2) 0.002(2)
C24 0.032(3) 0.029(3) 0.034(3) -0.005(2) -0.021(2) -0.007(2)
C25 0.024(2) 0.029(3) 0.024(3) 0.004(2) -0.013(2) -0.009(2)
C26 0.015(2) 0.021(3) 0.024(2) 0.000(2) -0.0032(19) -0.0038(19)
C27 0.021(2) 0.021(2) 0.018(2) 0.002(2) -0.0028(18) -0.0068(19)
C28 0.026(2) 0.016(2) 0.024(3) 0.004(2) -0.005(2) -0.005(2)
C29 0.019(2) 0.028(3) 0.031(3) -0.002(2) -0.001(2) -0.001(2)
C30 0.027(3) 0.042(3) 0.019(3) 0.005(2) 0.004(2) -0.010(2)
C31 0.037(3) 0.031(3) 0.027(3) 0.012(2) -0.002(2) -0.004(2)
C32 0.027(2) 0.025(3) 0.025(3) 0.005(2) -0.002(2) 0.001(2)
C33 0.022(2) 0.013(2) 0.024(2) 0.000(2) -0.0068(19) -0.0044(18)
C34 0.026(2) 0.024(3) 0.024(3) 0.000(2) -0.004(2) -0.010(2)
C35 0.043(3) 0.030(3) 0.037(3) -0.005(3) -0.024(3) -0.007(2)
C36 0.033(3) 0.023(3) 0.051(4) 0.003(3) -0.024(3) -0.011(2)
C37 0.022(2) 0.024(3) 0.044(3) 0.003(3) -0.011(2) -0.006(2)
C38 0.024(2) 0.020(3) 0.029(3) 0.000(2) -0.008(2) -0.005(2)
C39 0.019(2) 0.017(2) 0.016(2) -0.0005(19) -0.0023(18) -0.0018(18)
C40 0.025(2) 0.023(3) 0.032(3) 0.000(2) -0.006(2) -0.005(2)
C41 0.027(2) 0.022(3) 0.042(3) 0.001(2) -0.011(2) -0.013(2)
C42 0.039(3) 0.020(3) 0.031(3) 0.000(2) -0.014(2) -0.001(2)
C43 0.026(2) 0.021(3) 0.029(3) 0.006(2) -0.003(2) 0.006(2)
C44 0.020(2) 0.026(3) 0.024(3) 0.006(2) -0.003(2) -0.006(2)
Cl1 0.0189(5) 0.0279(7) 0.0214(6) -0.0031(5) -0.0008(5) -0.0076(5)
Cl2 0.0214(5) 0.0235(6) 0.0275(6) -0.0020(5) -0.0051(5) -0.0103(5)
N1 0.021(2) 0.025(2) 0.017(2) -0.0030(18) -0.0049(16) -0.0028(17)
O1 0.0285(17) 0.027(2) 0.0171(17) -0.0019(15) -0.0047(14) -0.0041(15)
P1 0.0156(5) 0.0189(6) 0.0153(6) -0.0009(5) -0.0032(5) -0.0052(5)
P2 0.0159(6) 0.0181(7) 0.0203(7) 0.0000(5) -0.0039(5) -0.0038(5)
Ru1 0.01390(18) 0.0155(2) 0.01473(19) -0.00289(16) -0.00266(15) -0.00448(15)

loop_
_atom_type_symbol
_atom_type_description
_atom_type_scat_dispersion_real
_atom_type_scat_dispersion_imag
_atom_type_scat_source
C C 0.0033 0.0016 'International Tables Vol C Tables 4.2.6.8 and 6.1.1.4'
H H 0.0000 0.0000 'International Tables Vol C Tables 4.2.6.8 and 6.1.1.4'
Cl Cl 0.1484 0.1585 'International Tables Vol C Tables 4.2.6.8 and 6.1.1.4'
N N 0.0061 0.0033 'International Tables Vol C Tables 4.2.6.8 and 6.1.1.4'
O O 0.0106 0.0060 'International Tables Vol C Tables 4.2.6.8 and 6.1.1.4'
P P 0.1023 0.0942 'International Tables Vol C Tables 4.2.6.8 and 6.1.1.4'
Ru Ru -1.2594 0.8363 'International Tables Vol C Tables 4.2.6.8 and 6.1.1.4'

loop_
_geom_angle_atom_site_label_1
_geom_angle_atom_site_label_2
_geom_angle_atom_site_label_3
_geom_angle
O1 C1 C2 112.0(3)
O1 C1 H1A 109.2
C2 C1 H1A 109.2
O1 C1 H1B 109.2
C2 C1 H1B 109.2
H1A C1 H1B 107.9
C3 C2 C7 118.2(4)
C3 C2 C1 121.0(4)
C7 C2 C1 120.9(4)
C4 C3 C2 121.5(5)
C4 C3 H3 119.3
C2 C3 H3 119.3
C3 C4 C5 119.4(4)
C3 C4 H4 120.3
C5 C4 H4 120.3
C4 C5 C6 120.4(5)
C4 C5 H5 119.8
C6 C5 H5 119.8
C7 C6 C5 120.1(5)
C7 C6 H6 119.9
C5 C6 H6 119.9
C6 C7 C2 120.4(4)
C6 C7 N1 121.3(4)
C2 C7 N1 118.2(4)
N1 C8 C9 129.1(4)
N1 C8 H8 115.5
C9 C8 H8 115.5
C10 C9 C14 119.8(4)
C10 C9 C8 114.6(4)
C14 C9 C8 125.6(4)
C11 C10 C9 122.0(5)
C11 C10 H10 119.0
C9 C10 H10 119.0
C10 C11 C12 118.5(5)
C10 C11 H11 120.8
C12 C11 H11 120.8
C11 C12 C13 120.8(4)
C11 C12 H12 119.6
C13 C12 H12 119.6
C14 C13 C12 120.7(4)
C14 C13 H13 119.6
C12 C13 H13 119.6
C13 C14 C9 118.1(4)
C13 C14 P1 122.0(3)
C9 C14 P1 119.8(3)
C20 C15 C16 118.5(4)
C20 C15 P1 120.0(3)
C16 C15 P1 121.5(3)
C17 C16 C15 120.8(4)
C17 C16 H16 119.6
C15 C16 H16 119.6
C18 C17 C16 120.5(5)
C18 C17 H17 119.8
C16 C17 H17 119.8
C19 C18 C17 119.6(4)
C19 C18 H18 120.2
C17 C18 H18 120.2
C18 C19 C20 121.1(4)
C18 C19 H19 119.4
C20 C19 H19 119.4
C15 C20 C19 119.5(4)
C15 C20 H20 120.3
C19 C20 H20 120.3
C22 C21 C26 117.8(4)
C22 C21 P1 122.8(3)
C26 C21 P1 119.4(3)
C23 C22 C21 121.3(4)
C23 C22 H22 119.3
C21 C22 H22 119.3
C22 C23 C24 120.4(4)
C22 C23 H23 119.8
C24 C23 H23 119.8
C25 C24 C23 118.8(4)
C25 C24 H24 120.6
C23 C24 H24 120.6
C24 C25 C26 121.0(4)
C24 C25 H25 119.5
C26 C25 H25 119.5
C25 C26 C21 120.6(4)
C25 C26 H26 119.7
C21 C26 H26 119.7
C28 C27 C32 118.0(4)
C28 C27 P2 121.7(4)
C32 C27 P2 120.2(3)
C27 C28 C29 120.7(4)
C27 C28 H28 119.6
C29 C28 H28 119.6
C30 C29 C28 120.5(4)
C30 C29 H29 119.7
C28 C29 H29 119.7
C29 C30 C31 120.2(4)
C29 C30 H30 119.9
C31 C30 H30 119.9
C30 C31 C32 119.0(5)
C30 C31 H31 120.5
C32 C31 H31 120.5
C31 C32 C27 121.5(4)
C31 C32 H32 119.2
C27 C32 H32 119.2
C34 C33 C38 117.6(4)
C34 C33 P2 123.2(3)
C38 C33 P2 119.3(3)
C33 C34 C35 122.0(4)
C33 C34 H34 119.0
C35 C34 H34 119.0
C36 C35 C34 119.2(5)
C36 C35 H35 120.4
C34 C35 H35 120.4
C37 C36 C35 119.8(4)
C37 C36 H36 120.1
C35 C36 H36 120.1
C36 C37 C38 120.8(5)
C36 C37 H37 119.6
C38 C37 H37 119.6
C37 C38 C33 120.6(4)
C37 C38 H38 119.7
C33 C38 H38 119.7
C40 C39 C44 118.0(4)
C40 C39 P2 118.6(3)
C44 C39 P2 122.9(3)
C41 C40 C39 120.3(4)
C41 C40 H40 119.9
C39 C40 H40 119.9
C42 C41 C40 121.2(4)
C42 C41 H41 119.4
C40 C41 H41 119.4
C41 C42 C43 118.7(5)
C41 C42 H42 120.7
C43 C42 H42 120.7
C44 C43 C42 121.2(4)
C44 C43 H43 119.4
C42 C43 H43 119.4
C43 C44 C39 120.7(4)
C43 C44 H44 119.6
C39 C44 H44 119.6
C8 N1 C7 112.7(4)
C8 N1 Ru1 126.9(3)
C7 N1 Ru1 120.4(3)
C1 O1 Ru1 116.3(3)
C1 O1 H1O 102.1
Ru1 O1 H1O 112.7
C21 P1 C14 101.5(2)
C21 P1 C15 102.15(19)
C14 P1 C15 97.9(2)
C21 P1 Ru1 119.96(14)
C14 P1 Ru1 109.00(14)
C15 P1 Ru1 122.37(15)
C27 P2 C33 101.3(2)
C27 P2 C39 100.6(2)
C33 P2 C39 102.75(19)
C27 P2 Ru1 118.90(15)
C33 P2 Ru1 122.91(16)
C39 P2 Ru1 107.19(14)
N1 Ru1 O1 85.31(13)
N1 Ru1 P1 87.70(11)
O1 Ru1 P1 170.72(9)
N1 Ru1 P2 174.12(12)
O1 Ru1 P2 89.13(9)
P1 Ru1 P2 98.03(5)
N1 Ru1 Cl1 85.65(10)
O1 Ru1 Cl1 84.36(9)
P1 Ru1 Cl1 89.04(4)
P2 Ru1 Cl1 95.73(4)
N1 Ru1 Cl2 89.54(11)
O1 Ru1 Cl2 80.10(9)
P1 Ru1 Cl2 105.97(4)
P2 Ru1 Cl2 87.62(4)
Cl1 Ru1 Cl2 164.06(4)

loop_
_geom_bond_atom_site_label_1
_geom_bond_atom_site_label_2
_geom_bond_distance
C1 O1 1.452(5)
C1 C2 1.500(6)
C1 H1A 0.9700
C1 H1B 0.9700
C2 C3 1.397(6)
C2 C7 1.405(6)
C3 C4 1.381(6)
C3 H3 0.9300
C4 C5 1.387(7)
C4 H4 0.9300
C5 C6 1.387(6)
C5 H5 0.9300
C6 C7 1.383(6)
C6 H6 0.9300
C7 N1 1.442(5)
C8 N1 1.298(6)
C8 C9 1.468(6)
C8 H8 0.9300
C9 C10 1.399(7)
C9 C14 1.402(6)
C10 C11 1.372(7)
C10 H10 0.9300
C11 C12 1.386(7)
C11 H11 0.9300
C12 C13 1.398(6)
C12 H12 0.9300
C13 C14 1.398(6)
C13 H13 0.9300
C14 P1 1.843(5)
C15 C20 1.401(6)
C15 C16 1.401(6)
C15 P1 1.847(4)
C16 C17 1.384(6)
C16 H16 0.9300
C17 C18 1.379(6)
C17 H17 0.9300
C18 C19 1.373(6)
C18 H18 0.9300
C19 C20 1.402(6)
C19 H19 0.9300
C20 H20 0.9300
C21 C22 1.385(6)
C21 C26 1.405(5)
C21 P1 1.828(4)
C22 C23 1.377(6)
C22 H22 0.9300
C23 C24 1.398(6)
C23 H23 0.9300
C24 C25 1.373(6)
C24 H24 0.9300
C25 C26 1.383(6)
C25 H25 0.9300
C26 H26 0.9300
C27 C28 1.381(6)
C27 C32 1.395(6)
C27 P2 1.839(4)
C28 C29 1.389(6)
C28 H28 0.9300
C29 C30 1.367(7)
C29 H29 0.9300
C30 C31 1.385(7)
C30 H30 0.9300
C31 C32 1.388(6)
C31 H31 0.9300
C32 H32 0.9300
C33 C34 1.384(6)
C33 C38 1.412(6)
C33 P2 1.849(4)
C34 C35 1.401(6)
C34 H34 0.9300
C35 C36 1.391(7)
C35 H35 0.9300
C36 C37 1.381(7)
C36 H36 0.9300
C37 C38 1.388(6)
C37 H37 0.9300
C38 H38 0.9300
C39 C40 1.400(6)
C39 C44 1.404(6)
C39 P2 1.853(4)
C40 C41 1.385(6)
C40 H40 0.9300
C41 C42 1.379(6)
C41 H41 0.9300
C42 C43 1.387(7)
C42 H42 0.9300
C43 C44 1.370(6)
C43 H43 0.9300
C44 H44 0.9300
Cl1 Ru1 2.3924(11)
Cl2 Ru1 2.4268(11)
N1 Ru1 2.142(4)
O1 Ru1 2.212(3)
O1 H1O 0.9847
P1 Ru1 2.2253(13)
P2 Ru1 2.3448(14)

loop_
_geom_torsion_atom_site_label_1
_geom_torsion_atom_site_label_2
_geom_torsion_atom_site_label_3
_geom_torsion_atom_site_label_4
_geom_torsion
O1 C1 C2 C3 -121.8(5)
O1 C1 C2 C7 59.5(6)
C7 C2 C3 C4 1.0(7)
C1 C2 C3 C4 -177.8(4)
C2 C3 C4 C5 -1.8(8)
C3 C4 C5 C6 0.7(8)
C4 C5 C6 C7 1.3(8)
C5 C6 C7 C2 -2.1(7)
C5 C6 C7 N1 174.4(4)
C3 C2 C7 C6 1.0(7)
C1 C2 C7 C6 179.8(4)
C3 C2 C7 N1 -175.6(4)
C1 C2 C7 N1 3.2(6)
N1 C8 C9 C10 159.2(5)
N1 C8 C9 C14 -20.4(8)
C14 C9 C10 C11 1.3(7)
C8 C9 C10 C11 -178.4(5)
C9 C10 C11 C12 -0.9(8)
C10 C11 C12 C13 -1.6(7)
C11 C12 C13 C14 3.7(7)
C12 C13 C14 C9 -3.2(7)
C12 C13 C14 P1 -179.6(3)
C10 C9 C14 C13 0.8(6)
C8 C9 C14 C13 -179.6(4)
C10 C9 C14 P1 177.3(3)
C8 C9 C14 P1 -3.1(6)
C20 C15 C16 C17 1.7(7)
P1 C15 C16 C17 179.0(4)
C15 C16 C17 C18 -0.6(7)
C16 C17 C18 C19 -0.4(7)
C17 C18 C19 C20 0.4(7)
C16 C15 C20 C19 -1.7(7)
P1 C15 C20 C19 -179.1(3)
C18 C19 C20 C15 0.7(7)
C26 C21 C22 C23 2.4(7)
P1 C21 C22 C23 -177.7(4)
C21 C22 C23 C24 0.0(7)
C22 C23 C24 C25 -1.1(7)
C23 C24 C25 C26 -0.2(7)
C24 C25 C26 C21 2.7(7)
C22 C21 C26 C25 -3.7(7)
P1 C21 C26 C25 176.4(4)
C32 C27 C28 C29 0.3(7)
P2 C27 C28 C29 -177.1(3)
C27 C28 C29 C30 0.1(7)
C28 C29 C30 C31 -1.1(8)
C29 C30 C31 C32 1.8(8)
C30 C31 C32 C27 -1.4(8)
C28 C27 C32 C31 0.3(7)
P2 C27 C32 C31 177.8(4)
C38 C33 C34 C35 -2.4(7)
P2 C33 C34 C35 176.9(4)
C33 C34 C35 C36 0.5(8)
C34 C35 C36 C37 1.5(8)
C35 C36 C37 C38 -1.3(8)
C36 C37 C38 C33 -0.7(7)
C34 C33 C38 C37 2.5(7)
P2 C33 C38 C37 -176.8(4)
C44 C39 C40 C41 -1.5(7)
P2 C39 C40 C41 170.5(4)
C39 C40 C41 C42 -0.4(8)
C40 C41 C42 C43 1.6(8)
C41 C42 C43 C44 -0.9(8)
C42 C43 C44 C39 -1.0(8)
C40 C39 C44 C43 2.2(7)
P2 C39 C44 C43 -169.5(4)
C9 C8 N1 C7 179.4(4)
C9 C8 N1 Ru1 -4.1(7)
C6 C7 N1 C8 -53.0(6)
C2 C7 N1 C8 123.5(4)
C6 C7 N1 Ru1 130.2(4)
C2 C7 N1 Ru1 -53.2(5)
C2 C1 O1 Ru1 -63.6(4)
C22 C21 P1 C14 126.2(4)
C26 C21 P1 C14 -54.0(4)
C22 C21 P1 C15 25.4(4)
C26 C21 P1 C15 -154.8(4)
C22 C21 P1 Ru1 -113.7(4)
C26 C21 P1 Ru1 66.1(4)
C13 C14 P1 C21 -16.0(4)
C9 C14 P1 C21 167.7(3)
C13 C14 P1 C15 88.2(4)
C9 C14 P1 C15 -88.1(4)
C13 C14 P1 Ru1 -143.5(3)
C9 C14 P1 Ru1 40.2(4)
C20 C15 P1 C21 -131.1(4)
C16 C15 P1 C21 51.6(4)
C20 C15 P1 C14 125.3(4)
C16 C15 P1 C14 -52.0(4)
C20 C15 P1 Ru1 6.8(4)
C16 C15 P1 Ru1 -170.5(3)
C28 C27 P2 C33 113.9(4)
C32 C27 P2 C33 -63.4(4)
C28 C27 P2 C39 -140.6(4)
C32 C27 P2 C39 42.0(4)
C28 C27 P2 Ru1 -24.1(4)
C32 C27 P2 Ru1 158.5(3)
C34 C33 P2 C27 -3.8(4)
C38 C33 P2 C27 175.5(4)
C34 C33 P2 C39 -107.5(4)
C38 C33 P2 C39 71.8(4)
C34 C33 P2 Ru1 132.0(4)
C38 C33 P2 Ru1 -48.7(4)
C40 C39 P2 C27 44.9(4)
C44 C39 P2 C27 -143.5(4)
C40 C39 P2 C33 149.3(4)
C44 C39 P2 C33 -39.2(4)
C40 C39 P2 Ru1 -80.0(4)
C44 C39 P2 Ru1 91.6(4)
C8 N1 Ru1 O1 -139.3(4)
C7 N1 Ru1 O1 37.0(3)
C8 N1 Ru1 P1 34.6(4)
C7 N1 Ru1 P1 -149.1(3)
C8 N1 Ru1 Cl1 -54.6(4)
C7 N1 Ru1 Cl1 121.7(3)
C8 N1 Ru1 Cl2 140.6(4)
C7 N1 Ru1 Cl2 -43.1(3)
C1 O1 Ru1 N1 18.4(3)
C1 O1 Ru1 P2 -163.5(3)
C1 O1 Ru1 Cl1 -67.7(3)
C1 O1 Ru1 Cl2 108.7(3)
C21 P1 Ru1 N1 -160.62(19)
C14 P1 Ru1 N1 -44.39(18)
C15 P1 Ru1 N1 68.6(2)
C21 P1 Ru1 P2 20.71(17)
C14 P1 Ru1 P2 136.94(15)
C15 P1 Ru1 P2 -110.06(18)
C21 P1 Ru1 Cl1 -74.94(17)
C14 P1 Ru1 Cl1 41.29(15)
C15 P1 Ru1 Cl1 154.29(18)
C21 P1 Ru1 Cl2 110.52(16)
C14 P1 Ru1 Cl2 -133.25(15)
C15 P1 Ru1 Cl2 -20.25(18)
C27 P2 Ru1 O1 -118.67(19)
C33 P2 Ru1 O1 112.67(18)
C39 P2 Ru1 O1 -5.72(17)
C27 P2 Ru1 P1 67.26(17)
C33 P2 Ru1 P1 -61.41(17)
C39 P2 Ru1 P1 -179.80(15)
C27 P2 Ru1 Cl1 157.09(17)
C33 P2 Ru1 Cl1 28.42(17)
C39 P2 Ru1 Cl1 -89.96(15)
C27 P2 Ru1 Cl2 -38.54(17)
C33 P2 Ru1 Cl2 -167.20(17)
C39 P2 Ru1 Cl2 74.41(15)
